data_2300233
loop_
_publ_author_name
'Stone, Kevin H.'
'Lapidus, Saul H.'
'Stephens, Peter W.'

_publ_section_title
;
 Implementation and use of robust refinement in powder diffraction in
 the presence of impurities
;
_journal_coeditor_code DB5058
_journal_issue 3
_journal_name_full 'Journal of Applied Crystallography'
_journal_page_first 385
_journal_page_last 391
_journal_paper_doi 10.1107/S0021889809008450
_journal_volume 42
_journal_year 2009
_chemical_formula_moiety 'C8 H9 N O2'
_chemical_formula_structural 'C8 H9 N O2'
_chemical_formula_sum 'C8 H9 N O2'
_chemical_formula_weight 151.16
_chemical_name_common acetaminophen
_space_group_crystal_system monoclinic
_space_group_IT_number 14
_space_group_name_Hall '-P 2yab'
_space_group_name_H-M_alt 'P 1 21/a 1'
_cell_angle_alpha 90
_cell_angle_beta 115.7008(11)
_cell_angle_gamma 90
_cell_formula_units_Z 4
_cell_length_a 12.8863(2)
_cell_length_b 9.38162(15)
_cell_length_c 7.10158(13)
_cell_volume 773.61(2)
_diffrn_radiation_monochromator 'double Si(111)'
_diffrn_radiation_wavelength 0.698291
_cod_data_source_file db5058.cif
_cod_data_source_block Acet_93%_Robust
_cod_depositor_comments
;
 Updating space group information.

 2018-07-31

The following automatic conversions were performed:
'_space_group_crystal_system' value 'Monoclinic' changed to 'monoclinic'
according to '/home/saulius/struct/CIF-dictionaries/cif_core.dic'
dictionary named 'cif_core.dic' version 2.4.1 from 2010-06-29.

Automatic conversion script
Id: cif_fix_enum 1527 2010-12-29 10:47:43Z saulius 
;
_cod_database_code 2300233

loop_
_space_group_symop_id
_space_group_symop_operation_xyz
1 x,y,z
2 -x+1/2,y+1/2,-z
3 -x,-y,-z
4 x+1/2,-y+1/2,z

loop_
_atom_site_type_symbol
_atom_site_label
_atom_site_fract_x
_atom_site_fract_y
_atom_site_fract_z
_atom_site_occupancy
C C1a 0.43867 0.351712 -0.1525948 1
C C2a 0.51346 0.35436 -0.2459302 1
C C3a 0.60897 0.265668 -0.1732353 1
C C4a 0.62971 0.174328 -0.007205194 1
C C5a 0.55492 0.17168 0.08613015 1
C C6a 0.45941 0.260372 0.01343534 1
C C7a 0.28372 0.507477 -0.3941517 1
C C8a 0.17722 0.591656 -0.4245488 1
N N1a 0.34249 0.440971 -0.212771 1
O O1a 0.72231 0.079265 0.05594289 1
O O2a 0.30788 0.498866 -0.5425405 1
H H1a 0.77248 0.09168 0.2086966 1
H H2a 0.49851 0.420232 -0.3656683 1
H H3a 0.66291 0.267578 -0.2405472 1
H H5a 0.56987 0.105808 0.2058683 1
H H6a 0.40547 0.258462 0.08074724 1
H H8a 0.14085 0.631685 -0.5693408 1
H H8b 0.12421 0.529864 -0.3910806 1
H H8c 0.19813 0.665879 -0.3129889 1
H H9a 0.31608 0.447155 -0.09976979 1
